data_1540938
loop_
_publ_author_name
'Sequeira, A.'
'Iyer, R.M.'
'Rajagopal, H.'
'Gopalakrishnan, I.K.'
'Yakhmi, J.V.'
'Phatak, G.M.'
'Sastry, P.V.P.S.S.'

_publ_section_title
;
 Evidence for K-substitution in the Tl-sites of superconducting Tl2 Ca Ba2
 Cu2 Ox: Neutron diffraction studies
;
_journal_name_full 'Physica C (Amsterdam)'
_journal_page_first 599
_journal_page_last 603
_journal_volume 156
_journal_year 1988
_chemical_formula_sum 'Ba2 Ca0.93 Cu2 O7.86 Tl1.81'
_chemical_name_systematic 'Tl1.81 Ca0.93 Ba2 Cu2 O7.86'
_space_group_IT_number 139
_symmetry_space_group_name_Hall '-I 4 2'
_symmetry_space_group_name_H-M 'I 4/m m m'
_cell_angle_alpha 90
_cell_angle_beta 90
_cell_angle_gamma 90
_cell_formula_units_Z 2
_cell_length_a 3.852
_cell_length_b 3.852
_cell_length_c 29.21
_cell_volume 433.415
_citation_journal_id_ASTM PHYCE6
_cod_data_source_file Sequeira_PHYCE6_1988_156.cif
_cod_data_source_block Ba2Ca0.93Cu2O7.86Tl1.81
_cod_original_cell_volume 433.4152
_cod_database_code 1540938

loop_
_symmetry_equiv_pos_as_xyz
x,y,z
-y,x,z
-x,-y,z
y,-x,z
x,-y,-z
y,x,-z
-x,y,-z
-y,-x,-z
-x,-y,-z
y,-x,-z
x,y,-z
-y,x,-z
-x,y,z
-y,-x,z
x,-y,z
y,x,z
x+1/2,y+1/2,z+1/2
-y+1/2,x+1/2,z+1/2
-x+1/2,-y+1/2,z+1/2
y+1/2,-x+1/2,z+1/2
x+1/2,-y+1/2,-z+1/2
y+1/2,x+1/2,-z+1/2
-x+1/2,y+1/2,-z+1/2
-y+1/2,-x+1/2,-z+1/2
-x+1/2,-y+1/2,-z+1/2
y+1/2,-x+1/2,-z+1/2
x+1/2,y+1/2,-z+1/2
-y+1/2,x+1/2,-z+1/2
-x+1/2,y+1/2,z+1/2
-y+1/2,-x+1/2,z+1/2
x+1/2,-y+1/2,z+1/2
y+1/2,x+1/2,z+1/2

loop_
_atom_site_label
_atom_site_type_symbol
_atom_site_fract_x
_atom_site_fract_y
_atom_site_fract_z
_atom_site_occupancy
_atom_site_U_iso_or_equiv
Cu1 Cu+2 0.5 0.5 0.0524 1 0.0
Ba1 Ba+2 0 0 0.1236 1 0.0
O1 O-2 0 0.5 0.0527 1 0.0
O2 O-2 0.5 0.5 0.1488 1 0.0
Tl1 Tl+3 0.5 0.5 0.2147 0.905 0.0
O3 O-2 0.658 0.5 0.2844 0.236 0.0
Ca1 Ca+2 0 0 0 0.928 0.0
